data_4031307
loop_
_publ_author_name
'Ramesh, Remya'
'Bell, Vaughn'
'Twidle, Andrew M.'
'Gonnade, Rajesh'
'Reddy, D. Srinivasa'

_publ_section_title
;
 Enantiospecific Synthesis of Both Enantiomers of the Longtailed Mealybug
 Pheromone and Their Evaluation in a New Zealand Vineyard.
;
_journal_issue 15
_journal_name_full 'The Journal of organic chemistry'
_journal_page_first 7785
_journal_page_last 7789
_journal_paper_doi 10.1021/acs.joc.5b01131
_journal_volume 80
_journal_year 2015
_chemical_absolute_configuration syn
_chemical_formula_moiety 'C10 H16 O3'
_chemical_formula_sum 'C10 H16 O3'
_chemical_formula_weight 184.23
_chemical_name_systematic
; 
 ? 
;
_space_group_IT_number 19
_symmetry_cell_setting orthorhombic
_symmetry_space_group_name_Hall 'P 2ac 2ab'
_symmetry_space_group_name_H-M 'P 21 21 21'
_atom_sites_solution_hydrogens geom
_atom_sites_solution_primary direct
_atom_sites_solution_secondary difmap
_audit_creation_method SHELXL-97
_cell_angle_alpha 90.00
_cell_angle_beta 90.00
_cell_angle_gamma 90.00
_cell_formula_units_Z 4
_cell_length_a 6.9872(7)
_cell_length_b 11.6575(12)
_cell_length_c 11.8586(12)
_cell_measurement_reflns_used 4095
_cell_measurement_temperature 296(2)
_cell_measurement_theta_max 30.23
_cell_measurement_theta_min 3.44
_cell_volume 965.92(17)
_computing_cell_refinement 'Bruker SAINT'
_computing_data_collection 'Bruker APEX2'
_computing_data_reduction 'Bruker SAINT'
_computing_molecular_graphics 'Bruker SHELXTL'
_computing_publication_material 'Bruker SHELXTL'
_computing_structure_refinement 'SHELXL-97 (Sheldrick, 2008)'
_computing_structure_solution 'SHELXS-97 (Sheldrick, 2008)'
_diffrn_ambient_temperature 296(2)
_diffrn_measured_fraction_theta_full 0.973
_diffrn_measured_fraction_theta_max 0.973
_diffrn_measurement_device_type 'Bruker APEX-II CCD'
_diffrn_measurement_method '\f and \w scans'
_diffrn_radiation_monochromator graphite
_diffrn_radiation_source 'fine-focus sealed tube'
_diffrn_radiation_type MoK\a
_diffrn_radiation_wavelength 0.71073
_diffrn_reflns_av_R_equivalents 0.0365
_diffrn_reflns_av_sigmaI/netI 0.0293
_diffrn_reflns_limit_h_max 8
_diffrn_reflns_limit_h_min -6
_diffrn_reflns_limit_k_max 11
_diffrn_reflns_limit_k_min -13
_diffrn_reflns_limit_l_max 13
_diffrn_reflns_limit_l_min -11
_diffrn_reflns_number 5178
_diffrn_reflns_theta_full 24.99
_diffrn_reflns_theta_max 24.99
_diffrn_reflns_theta_min 2.45
_exptl_absorpt_coefficient_mu 0.092
_exptl_absorpt_correction_T_max 0.9818
_exptl_absorpt_correction_T_min 0.9434
_exptl_absorpt_correction_type multi-scan
_exptl_absorpt_process_details SADABS,(BRUKER,2006)
_exptl_crystal_colour COLOURLESS
_exptl_crystal_density_diffrn 1.267
_exptl_crystal_density_method 'not measured'
_exptl_crystal_description BLOCK
_exptl_crystal_F_000 400
_exptl_crystal_size_max 0.64
_exptl_crystal_size_mid 0.60
_exptl_crystal_size_min 0.20
_refine_diff_density_max 0.089
_refine_diff_density_min -0.106
_refine_diff_density_rms 0.029
_refine_ls_abs_structure_details 'Flack H D (1983), Acta Cryst. A39, 876-881'
_refine_ls_abs_structure_Flack 0.3(12)
_refine_ls_extinction_method none
_refine_ls_goodness_of_fit_ref 1.091
_refine_ls_hydrogen_treatment constr
_refine_ls_matrix_type full
_refine_ls_number_parameters 122
_refine_ls_number_reflns 1648
_refine_ls_number_restraints 0
_refine_ls_restrained_S_all 1.091
_refine_ls_R_factor_all 0.0356
_refine_ls_R_factor_gt 0.0329
_refine_ls_shift/su_max 0.000
_refine_ls_shift/su_mean 0.000
_refine_ls_structure_factor_coef Fsqd
_refine_ls_weighting_details 'calc w=1/[\s^2^(Fo^2^)+(0.0387P)^2^+0.1054P] where P=(Fo^2^+2Fc^2^)/3'
_refine_ls_weighting_scheme calc
_refine_ls_wR_factor_gt 0.0806
_refine_ls_wR_factor_ref 0.0824
_reflns_number_gt 1532
_reflns_number_total 1648
_reflns_threshold_expression >2sigma(I)
_cod_data_source_file jo5b01131_si_002.cif
_cod_data_source_block rrb_e_60_0m
_cod_depositor_comments
;
The following automatic conversions were performed:

'_symmetry_cell_setting' value 'Orthorhombic' changed to
'orthorhombic' according to
/usr/data/users/saulius/crontab/automatic-downloads/rss-feeds/ACS/lib/dictionaries/cif_core.dic
dictionary named 'cif_core.dic' version 2.4.2 from 2011-04-26.

'_exptl_absorpt_correction_type' value 'MULTI-SCAN' changed to
'multi-scan' according to
/usr/data/users/saulius/crontab/automatic-downloads/rss-feeds/ACS/lib/dictionaries/cif_core.dic
dictionary named 'cif_core.dic' version 2.4.2 from 2011-04-26.

Automatic conversion script
Id: cif_fix_values 3271 2015-04-21 07:52:19Z andrius 

 Adding full bibliography for 4031307.cif.
;
_cod_original_sg_symbol_H-M P2(1)2(1)2(1)
_cod_database_code 4031307

loop_
_symmetry_equiv_pos_as_xyz
'x, y, z'
'x+1/2, -y+1/2, -z'
'-x, y+1/2, -z+1/2'
'-x+1/2, -y, z+1/2'

loop_
_atom_site_label
_atom_site_type_symbol
_atom_site_fract_x
_atom_site_fract_y
_atom_site_fract_z
_atom_site_U_iso_or_equiv
_atom_site_adp_type
_atom_site_occupancy
_atom_site_symmetry_multiplicity
_atom_site_calc_flag
_atom_site_refinement_flags
O1 O -0.18235(16) 0.65383(11) 0.84198(10) 0.0512(3) Uani 1 1 d .
O2 O -0.2325(2) 0.50247(14) 0.95100(11) 0.0739(4) Uani 1 1 d .
O3 O 0.0237(2) 0.49622(10) 0.62147(13) 0.0673(4) Uani 1 1 d .
H3 H -0.0629 0.4896 0.5753 0.101 Uiso 1 1 calc R
C2 C -0.1245(3) 0.55824(16) 0.89404(13) 0.0476(4) Uani 1 1 d .
C3 C 0.0794(3) 0.53421(15) 0.86928(16) 0.0492(4) Uani 1 1 d .
H3A H 0.0909 0.4698 0.8179 0.059 Uiso 1 1 calc R
H3B H 0.1481 0.5162 0.9381 0.059 Uiso 1 1 calc R
C4 C 0.2650(2) 0.62134(12) 0.70187(12) 0.0358(4) Uani 1 1 d .
C5 C 0.0987(2) 0.60927(13) 0.61675(13) 0.0411(4) Uani 1 1 d .
H5 H 0.1432 0.6268 0.5403 0.049 Uiso 1 1 calc R
C6 C -0.0471(3) 0.69716(15) 0.65450(14) 0.0469(4) Uani 1 1 d .
H6B H -0.1754 0.6721 0.6354 0.056 Uiso 1 1 calc R
H6C H -0.0233 0.7704 0.6183 0.056 Uiso 1 1 calc R
C7 C 0.2769(3) 0.70956(18) 0.90252(15) 0.0619(5) Uani 1 1 d .
H7A H 0.2066 0.7137 0.9720 0.093 Uiso 1 1 calc R
H7B H 0.3013 0.7857 0.8752 0.093 Uiso 1 1 calc R
H7C H 0.3962 0.6708 0.9152 0.093 Uiso 1 1 calc R
C8 C 0.3986(2) 0.51770(16) 0.70531(16) 0.0534(5) Uani 1 1 d .
H8A H 0.4795 0.5227 0.7706 0.080 Uiso 1 1 calc R
H8B H 0.4763 0.5167 0.6385 0.080 Uiso 1 1 calc R
H8C H 0.3241 0.4486 0.7090 0.080 Uiso 1 1 calc R
C9 C 0.3831(3) 0.72654(19) 0.66684(17) 0.0642(6) Uani 1 1 d .
H9A H 0.4325 0.7152 0.5921 0.096 Uiso 1 1 calc R
H9B H 0.4875 0.7366 0.7185 0.096 Uiso 1 1 calc R
H9C H 0.3032 0.7935 0.6680 0.096 Uiso 1 1 calc R
C3A C 0.1600(2) 0.64337(13) 0.81525(12) 0.0333(3) Uani 1 1 d .
C6A C -0.0249(2) 0.70780(13) 0.78198(13) 0.0395(4) Uani 1 1 d .
H6A H -0.0151 0.7888 0.8034 0.047 Uiso 1 1 calc R

loop_
_atom_site_aniso_label
_atom_site_aniso_U_11
_atom_site_aniso_U_22
_atom_site_aniso_U_33
_atom_site_aniso_U_23
_atom_site_aniso_U_13
_atom_site_aniso_U_12
O1 0.0361(6) 0.0697(8) 0.0480(7) -0.0047(6) 0.0065(5) 0.0046(6)
O2 0.0670(8) 0.0987(10) 0.0561(8) 0.0035(7) 0.0215(7) -0.0322(9)
O3 0.0760(9) 0.0464(7) 0.0796(10) -0.0098(7) -0.0429(8) -0.0014(7)
C2 0.0483(10) 0.0632(11) 0.0314(9) -0.0056(8) 0.0043(7) -0.0137(9)
C3 0.0502(10) 0.0530(10) 0.0445(9) 0.0138(8) 0.0081(8) 0.0034(8)
C4 0.0335(7) 0.0427(8) 0.0312(7) 0.0009(6) 0.0006(6) -0.0013(7)
C5 0.0483(9) 0.0448(9) 0.0302(8) 0.0002(7) -0.0047(7) 0.0031(7)
C6 0.0493(9) 0.0497(9) 0.0416(9) 0.0043(7) -0.0083(8) 0.0083(8)
C7 0.0562(11) 0.0815(13) 0.0478(10) -0.0244(10) -0.0120(9) 0.0002(10)
C8 0.0416(9) 0.0706(12) 0.0480(10) -0.0099(9) -0.0024(8) 0.0170(9)
C9 0.0533(11) 0.0781(13) 0.0611(12) 0.0158(10) 0.0024(10) -0.0198(10)
C3A 0.0347(7) 0.0366(7) 0.0285(7) -0.0015(6) -0.0013(6) 0.0002(6)
C6A 0.0403(8) 0.0374(7) 0.0409(9) -0.0056(7) -0.0012(7) 0.0029(7)

loop_
_atom_type_symbol
_atom_type_description
_atom_type_scat_dispersion_real
_atom_type_scat_dispersion_imag
_atom_type_scat_source
C C 0.0033 0.0016 'International Tables Vol C Tables 4.2.6.8 and 6.1.1.4'
H H 0.0000 0.0000 'International Tables Vol C Tables 4.2.6.8 and 6.1.1.4'
O O 0.0106 0.0060 'International Tables Vol C Tables 4.2.6.8 and 6.1.1.4'

loop_
_geom_angle_atom_site_label_1
_geom_angle_atom_site_label_2
_geom_angle_atom_site_label_3
_geom_angle
C2 O1 C6A 110.99(13)
C5 O3 H3 109.5
O2 C2 O1 121.32(18)
O2 C2 C3 127.76(19)
O1 C2 C3 110.92(15)
C2 C3 C3A 106.22(14)
C2 C3 H3A 110.5
C3A C3 H3A 110.5
C2 C3 H3B 110.5
C3A C3 H3B 110.5
H3A C3 H3B 108.7
C8 C4 C9 108.09(14)
C8 C4 C5 113.89(12)
C9 C4 C5 107.47(13)
C8 C4 C3A 113.36(12)
C9 C4 C3A 110.86(13)
C5 C4 C3A 103.01(12)
O3 C5 C6 111.65(15)
O3 C5 C4 109.65(12)
C6 C5 C4 104.56(12)
O3 C5 H5 110.3
C6 C5 H5 110.3
C4 C5 H5 110.3
C5 C6 C6A 106.27(13)
C5 C6 H6B 110.5
C6A C6 H6B 110.5
C5 C6 H6C 110.5
C6A C6 H6C 110.5
H6B C6 H6C 108.7
C3A C7 H7A 109.5
C3A C7 H7B 109.5
H7A C7 H7B 109.5
C3A C7 H7C 109.5
H7A C7 H7C 109.5
H7B C7 H7C 109.5
C4 C8 H8A 109.5
C4 C8 H8B 109.5
H8A C8 H8B 109.5
C4 C8 H8C 109.5
H8A C8 H8C 109.5
H8B C8 H8C 109.5
C4 C9 H9A 109.5
C4 C9 H9B 109.5
H9A C9 H9B 109.5
C4 C9 H9C 109.5
H9A C9 H9C 109.5
H9B C9 H9C 109.5
C7 C3A C3 109.43(14)
C7 C3A C6A 111.98(14)
C3 C3A C6A 101.72(12)
C7 C3A C4 114.68(13)
C3 C3A C4 113.48(13)
C6A C3A C4 104.73(11)
O1 C6A C6 111.93(13)
O1 C6A C3A 107.30(12)
C6 C6A C3A 107.36(13)
O1 C6A H6A 110.1
C6 C6A H6A 110.1
C3A C6A H6A 110.1

loop_
_geom_bond_atom_site_label_1
_geom_bond_atom_site_label_2
_geom_bond_distance
O1 C2 1.337(2)
O1 C6A 1.453(2)
O2 C2 1.204(2)
O3 C5 1.419(2)
O3 H3 0.8200
C2 C3 1.482(2)
C3 C3A 1.532(2)
C3 H3A 0.9700
C3 H3B 0.9700
C4 C8 1.527(2)
C4 C9 1.535(2)
C4 C5 1.546(2)
C4 C3A 1.553(2)
C5 C6 1.512(2)
C5 H5 0.9800
C6 C6A 1.525(2)
C6 H6B 0.9700
C6 H6C 0.9700
C7 C3A 1.527(2)
C7 H7A 0.9600
C7 H7B 0.9600
C7 H7C 0.9600
C8 H8A 0.9600
C8 H8B 0.9600
C8 H8C 0.9600
C9 H9A 0.9600
C9 H9B 0.9600
C9 H9C 0.9600
C3A C6A 1.546(2)
C6A H6A 0.9800

loop_
_geom_torsion_atom_site_label_1
_geom_torsion_atom_site_label_2
_geom_torsion_atom_site_label_3
_geom_torsion_atom_site_label_4
_geom_torsion
C6A O1 C2 O2 177.97(15)
C6A O1 C2 C3 -2.95(18)
O2 C2 C3 C3A -168.10(17)
O1 C2 C3 C3A 12.90(19)
C8 C4 C5 O3 41.37(18)
C9 C4 C5 O3 161.06(15)
C3A C4 C5 O3 -81.81(15)
C8 C4 C5 C6 161.20(14)
C9 C4 C5 C6 -79.11(16)
C3A C4 C5 C6 38.02(15)
O3 C5 C6 C6A 88.11(16)
C4 C5 C6 C6A -30.37(16)
C2 C3 C3A C7 102.20(16)
C2 C3 C3A C6A -16.39(17)
C2 C3 C3A C4 -128.31(14)
C8 C4 C3A C7 82.37(17)
C9 C4 C3A C7 -39.39(18)
C5 C4 C3A C7 -154.09(14)
C8 C4 C3A C3 -44.41(18)
C9 C4 C3A C3 -166.18(14)
C5 C4 C3A C3 79.13(15)
C8 C4 C3A C6A -154.48(13)
C9 C4 C3A C6A 83.75(15)
C5 C4 C3A C6A -30.94(14)
C2 O1 C6A C6 109.36(15)
C2 O1 C6A C3A -8.17(16)
C5 C6 C6A O1 -106.75(15)
C5 C6 C6A C3A 10.75(17)
C7 C3A C6A O1 -101.75(15)
C3 C3A C6A O1 15.00(15)
C4 C3A C6A O1 133.38(12)
C7 C3A C6A C6 137.78(15)
C3 C3A C6A C6 -105.47(14)
C4 C3A C6A C6 12.91(16)
